data_2101820
loop_
_publ_author_name
'Li, Q.'
'Mak, T. C. W.'

_publ_section_title
;
 Inclusion Compounds of Thiourea and Peralkylated Ammonium Salts. VI.
 Hydrogen-Bonded Host Lattices Constructed From Thiourea and Anions of
 Oxalic Acid and Fumaric Acid
;
_journal_issue 2
_journal_name_full 'Acta Crystallographica Section B'
_journal_page_first 252
_journal_page_last 261
_journal_paper_doi 10.1107/S0108768196012918
_journal_volume 53
_journal_year 1997
_chemical_formula_moiety '(C H3 )4 N 1+, C4 H3 O4 1-, C S (N H2 )2 '
_chemical_formula_sum 'C9 H19 N3 O4 S'
_chemical_formula_weight 265.3
_space_group_IT_number 2
_space_group_name_Hall '-P 1'
_space_group_name_H-M_alt 'P -1'
_symmetry_cell_setting triclinic
_symmetry_space_group_name_Hall '-P 1'
_symmetry_space_group_name_H-M 'P -1'
_atom_type_scat_source IntTabIV
_cell_angle_alpha 104.79(4)
_cell_angle_beta 91.72(4)
_cell_angle_gamma 101.30(4)
_cell_formula_units_Z 2
_cell_length_a 6.269(2)
_cell_length_b 8.118(4)
_cell_length_c 14.562(8)
_cell_measurement_reflns_used 25
_cell_measurement_temperature 291
_cell_measurement_theta_max 14
_cell_measurement_theta_min 6
_cell_volume 700.1(6)
_diffrn_measurement_device 'Siemens R3m/V'
_diffrn_measurement_method \w
_diffrn_radiation_type MoK\a
_diffrn_radiation_wavelength 0.71073
_diffrn_reflns_av_R_equivalents 0.015
_diffrn_reflns_limit_h_max 7
_diffrn_reflns_limit_h_min 0
_diffrn_reflns_limit_k_max 9
_diffrn_reflns_limit_k_min -9
_diffrn_reflns_limit_l_max 16
_diffrn_reflns_limit_l_min -16
_diffrn_reflns_number 2452
_diffrn_reflns_theta_max 25
_diffrn_standards_decay_% 1.1
_diffrn_standards_interval_count 98
_diffrn_standards_number 2
_exptl_absorpt_coefficient_mu 0.239
_exptl_absorpt_correction_T_max 0.987
_exptl_absorpt_correction_T_min 0.882
_exptl_absorpt_correction_type '\y scan (Kopfmann & Huber, 1968)'
_exptl_crystal_colour colorless
_exptl_crystal_density_diffrn 1.259
_exptl_crystal_description block
_exptl_crystal_F_000 284
_exptl_crystal_size_max .38
_exptl_crystal_size_mid .32
_exptl_crystal_size_min .22
_refine_diff_density_max 0.67
_refine_diff_density_min -0.39
_refine_ls_extinction_method none
_refine_ls_goodness_of_fit_obs 1.41
_refine_ls_hydrogen_treatment 'H atoms: see text'
_refine_ls_number_parameters 195
_refine_ls_number_reflns 1543
_refine_ls_R_factor_obs 0.078
_refine_ls_shift/esd_max 0.019
_refine_ls_structure_factor_coef F
_refine_ls_weighting_details 'w = 1/[\s^2^(F~o~) + 0.00002|F~o~|^2^]'
_refine_ls_weighting_scheme calc
_refine_ls_wR_factor_obs 0.089
_reflns_number_observed 1543
_reflns_number_total 2222
_reflns_observed_criterion F~o~>4\s(F~o~)
_cod_data_source_file hr0032.cif
_cod_data_source_block 2
_cod_depositor_comments
;
The following automatic conversions were performed:

'_refine_ls_weighting_scheme' value 'w = 1/[\s^2^(F~o~) +
0.00002|F~o~|^2^]' was changed to 'calc'. New tag
'_refine_ls_weighting_details' was created. The value of the new tag
was set to 'w = 1/[\s^2^(F~o~) + 0.00002|F~o~|^2^]'.

Automatic conversion script
Id: cif_fix_values 3143 2015-03-26 13:38:13Z robertas 
;
_cod_original_cell_volume 700.1(4)
_cod_original_formula_sum 'C9 H19 N3 O4 S1'
_cod_database_code 2101820

loop_
_space_group_symop_id
_space_group_symop_operation_xyz
1 x,y,z
2 -x,-y,-z

loop_
_atom_site_label
_atom_site_fract_x
_atom_site_fract_y
_atom_site_fract_z
_atom_site_U_iso_or_equiv
_atom_site_occupancy
S(1) 1.2213(2) .3264(2) .44170(10) .0730(10) 1.0
C(1) 1.0254(5) .2842(4) .3509(3) .0500(10) 1.0
N(1) .8337(4) .3268(4) .3635(2) .0610(10) 1.0
N(2) 1.0594(4) .2045(4) .2624(2) .0600(10) 1.0
O(1) .5178(4) .2394(4) .1937(2) .0630(10) 1.0
O(2) .7948(4) .2262(4) .1060(2) .0940(10) 1.0
C(2) .6011(5) .2380(4) .1176(3) .0570(10) 1.0
C(3) .4691(5) .2496(5) .0340(3) .0720(10) 1.0
C(4) .2664(5) .2411(5) .0272(3) .0670(10) 1.0
C(5) .1395(5) .2466(5) -.0593(3) .0800(10) 1.0
O(3) -.0678(4) .2348(5) -.0540(2) .1350(10) 1.0
O(4) .2217(4) .2628(5) -.1308(2) .1070(10) 1.0
N(3) .6313(4) .2300(4) .6910(2) .0690(10) 1.0
C(6) .7031(5) .3980(5) .7777(4) .0970(10) 0.602
C(7) .8432(5) .2153(5) .6476(5) .1110(10) 0.602
C(8) .4410(5) .2374(5) .6327(4) .1500(10) 0.602
C(9) .5778(5) .0778(5) .7391(4) .0720(10) 0.602
C(6') .5027(5) .3788(5) .6997(5) .0920(10) 0.398
C(7') .7471(5) .2161(5) .5959(4) .0940(10) 0.398
C(8') .7897(6) .2595(6) .7757(4) .2340(10) 0.398
C(9') .4608(6) .0556(5) .6775(5) .1660(10) 0.398
H(1A) .8010 .3789 .4221 .080 1.0
H(1B) .7350 .3027 .3132 .080 1.0
H(2A) 1.1866 .1712 .2501 .080 1.0
H(2B) .9545 .1836 .2148 .080 1.0
H(3A) .5461 .2651 -.0203 .080 1.0
H(4A) .1880 .2281 .0814 .080 1.0
H(3B) -.1148 .2316 -.0002 .080 1.0

loop_
_geom_angle_atom_site_label_1
_geom_angle_atom_site_label_2
_geom_angle_atom_site_label_3
_geom_angle
_geom_angle_publ_flag
S(1) C(1) N(1) 122.7(3) yes
S(1) C(1) N(2) 120.7(3) yes
N(1) C(1) N(2) 116.6(3) yes
O(1) C(2) O(2) 123.4(4) yes
O(1) C(2) C(3) 120.0(3) yes
O(2) C(2) C(3) 116.6(3) yes
C(2) C(3) C(4) 126.4(4) yes
C(3) C(4) C(5) 124.6(4) yes
C(4) C(5) O(3) 116.4(4) yes
C(4) C(5) O(4) 123.0(3) yes
O(3) C(5) O(4) 120.6(4) yes
C(6) N(3) C(7) 101.9(3) no
C(6) N(3) C(8) 112.4(3) no
C(7) N(3) C(8) 120.2(4) no
C(6) N(3) C(9) 104.0(3) no
C(7) N(3) C(9) 105.9(3) no
C(8) N(3) C(9) 111.0(3) no
C(6') N(3) C(7') 106.4(4) no
C(6') N(3) C(8') 113.0(3) no
C(7') N(3) C(8') 112.2(3) no
C(6') N(3) C(9') 107.6(2) no
C(7') N(3) C(9') 106.9(3) no
C(8') N(3) C(9') 110.4(4) no

loop_
_geom_bond_atom_site_label_1
_geom_bond_atom_site_label_2
_geom_bond_distance
_geom_bond_publ_flag
S(1) C(1) 1.697(4) yes
C(1) N(1) 1.320(4) yes
C(1) N(2) 1.329(5) yes
O(1) C(2) 1.237(5) yes
O(2) C(2) 1.249(4) yes
C(2) C(3) 1.486(6) yes
C(3) C(4) 1.258(4) yes
C(4) C(5) 1.484(6) yes
C(5) O(3) 1.291(4) yes
C(5) O(4) 1.201(5) yes
N(3) C(6) 1.582(5) no
N(3) C(7) 1.501(5) no
N(3) C(8) 1.463(6) no
N(3) C(9) 1.556(6) no
N(3) C(6') 1.560(5) no
N(3) C(7') 1.572(6) no
N(3) C(8') 1.499(6) no
N(3) C(9') 1.561(5) no
